data_1001789
loop_
_publ_author_name
'Barnabe, A'
'Letouze, F'
'Pelloquin, D'
'Maignan, A'
'Hervieu, M'
'Raveau, B'

_publ_section_title
;
A new superconducting oxycarbonitrate: (Tl5/6 Cr1/6) Sr4 Cu2 (C O3)1/2
(N O3)1/2 O7
;
_journal_coden_ASTM CMATEX
_journal_name_full 'Chemistry of Materials (1,1989-'
_journal_page_first 2205
_journal_page_last 2211
_journal_paper_doi 10.1021/cm970370v
_journal_volume 9
_journal_year 1997
_chemical_formula_structural
;
(Tl0.85 Cr0.15) Sr4 Cu2 (C O3)0.5 (N O3)0.5 O7
;
_chemical_formula_sum 'C0.5 Cr0.15 Cu2 N0.5 O10 Sr4 Tl0.85'
_chemical_name_systematic
;
Thallium chromium strontium copper carbonate nitrate oxide
(0.85/0.15/4/2/0.5/0.5/7)
;
_space_group_IT_number 123
_symmetry_cell_setting tetragonal
_symmetry_Int_Tables_number 123
_symmetry_space_group_name_Hall '-P 4 2'
_symmetry_space_group_name_H-M 'P 4/m m m'
_cell_angle_alpha 90
_cell_angle_beta 90
_cell_angle_gamma 90
_cell_formula_units_Z 1
_cell_length_a 3.8320(1)
_cell_length_b 3.8320(1)
_cell_length_c 16.41119(50)
_cell_volume 241.0
_refine_ls_R_factor_all 0.052
_cod_depositor_comments
;
 Correcting the summary chemical formula by changing it from
 'Cr0.15 Cu2 N0.5 O10 Sr4 Tl0.85' to 'C0.5 Cr0.15 Cu2 N0.5 O10 Sr4 Tl0.85'.

 Antanas Vaitkus,
 2018-07-07
;
_cod_original_formula_sum 'Cr.15 Cu2 N.5 O10 Sr4 Tl.85'
_cod_database_code 1001789

loop_
_symmetry_equiv_pos_as_xyz
x,y,z
-x,-y,z
-x,y,z
x,-y,z
-y,x,z
y,-x,z
y,x,z
-y,-x,z
-x,-y,-z
x,y,-z
x,-y,-z
-x,y,-z
y,-x,-z
-y,x,-z
-y,-x,-z
y,x,-z

loop_
_atom_site_label
_atom_site_type_symbol
_atom_site_symmetry_multiplicity
_atom_site_Wyckoff_symbol
_atom_site_fract_x
_atom_site_fract_y
_atom_site_fract_z
_atom_site_occupancy
_atom_site_attached_hydrogens
_atom_site_calc_flag
Tl1 Tl3+ 4 l 0.102(2) 0. 0. 0.2125(25) 0 d
Cr1 Cr6+ 4 l 0.102(2) 0. 0. 0.0375(25) 0 d
Sr1 Sr2+ 2 h 0.5 0.5 0.1592(2) 1. 0 d
Sr2 Sr2+ 2 h 0.5 0.5 0.3723(2) 1. 0 d
Cu1 Cu2+ 2 g 0. 0. 0.2630(3) 1. 0 d
C1 C4+ 1 b 0. 0. 0.5 0.5 0 d
N1 N5+ 1 b 0. 0. 0.5 0.5 0 d
O1 O2- 1 c 0.5 0.5 0. 1. 0 d
O2 O2- 2 g 0. 0. 0.1226(12) 1. 0 d
O3 O2- 8 s 0.141(8) 0. 0.4306(12) 0.25 0 d
O4 O2- 4 m 0.332(8) 0. 0.5 0.25 0 d
O5 O2- 4 i 0.5 0. 0.2719(8) 1. 0 d

loop_
_atom_type_symbol
_atom_type_oxidation_number
Tl3+ 3.000
Cr6+ 6.000
Sr2+ 2.000
Cu2+ 2.025
C4+ 4.000
N5+ 5.000
O2- -2.000
